data_7107832
loop_
_publ_author_name
'Feng Luo'
'Ming-Sheng Wang'
'Pei-Xin Li'
'Guo-Cong Guo'
'Ming-Biao Luo'
'Gong-Ming Sun'
'Yu-Mei Song'

_publ_section_title
;
 Functionalizing the pore wall of chiral porous metal-organic frameworks
 by distinct -H, -OH, -NH2, -NO2, -COOH shutters showing selective
 adsorption of CO2, tunable photoluminescence, and direct white-light
 emission
;
_journal_name_full Chem.Commun.
_journal_page_first 5989
_journal_paper_doi 10.1039/c2cc32103c
_journal_volume 48
_journal_year 2012
_chemical_formula_sum 'C32 H23 N5 O6 Zn'
_chemical_formula_weight 638.92
_chemical_name_systematic
;
?
;
_space_group_IT_number 180
_symmetry_cell_setting hexagonal
_symmetry_space_group_name_Hall 'P 62 2 (0 0 4)'
_symmetry_space_group_name_H-M 'P 62 2 2'
_atom_sites_solution_hydrogens geom
_atom_sites_solution_primary direct
_atom_sites_solution_secondary difmap
_audit_creation_method SHELXL-97
_cell_angle_alpha 90.00
_cell_angle_beta 90.00
_cell_angle_gamma 120.00
_cell_formula_units_Z 6
_cell_length_a 16.5755(6)
_cell_length_b 16.5755(6)
_cell_length_c 25.117(2)
_cell_measurement_reflns_used 6001
_cell_measurement_temperature 296(2)
_cell_measurement_theta_max 18.84
_cell_measurement_theta_min 2.15
_cell_volume 5976.3(6)
_computing_structure_refinement 'SHELXL-97 (Sheldrick, 1997)'
_computing_structure_solution 'SHELXS-97 (Sheldrick, 1990)'
_diffrn_ambient_temperature 296(2)
_diffrn_measured_fraction_theta_full 0.992
_diffrn_measured_fraction_theta_max 0.992
_diffrn_radiation_monochromator graphite
_diffrn_radiation_source 'fine-focus sealed tube'
_diffrn_radiation_type MoK\a
_diffrn_radiation_wavelength 0.71073
_diffrn_reflns_av_R_equivalents 0.0668
_diffrn_reflns_av_sigmaI/netI 0.0889
_diffrn_reflns_limit_h_max 20
_diffrn_reflns_limit_h_min -13
_diffrn_reflns_limit_k_max 17
_diffrn_reflns_limit_k_min -20
_diffrn_reflns_limit_l_max 22
_diffrn_reflns_limit_l_min -30
_diffrn_reflns_number 30905
_diffrn_reflns_theta_full 25.50
_diffrn_reflns_theta_max 25.50
_diffrn_reflns_theta_min 1.63
_exptl_absorpt_coefficient_mu 0.656
_exptl_absorpt_correction_T_max 0.8800
_exptl_absorpt_correction_T_min 0.8637
_exptl_absorpt_correction_type multi-scan
_exptl_crystal_colour Colorless
_exptl_crystal_density_diffrn 1.065
_exptl_crystal_density_method 'not measured'
_exptl_crystal_description Block
_exptl_crystal_F_000 1968
_exptl_crystal_size_max 0.23
_exptl_crystal_size_mid 0.23
_exptl_crystal_size_min 0.20
_refine_diff_density_max 0.396
_refine_diff_density_min -0.274
_refine_diff_density_rms 0.077
_refine_ls_abs_structure_details 'Flack H D (1983), Acta Cryst. A39, 876-881'
_refine_ls_abs_structure_Flack 0.00(3)
_refine_ls_extinction_method none
_refine_ls_goodness_of_fit_ref 0.939
_refine_ls_hydrogen_treatment constr
_refine_ls_matrix_type full
_refine_ls_number_parameters 201
_refine_ls_number_reflns 3710
_refine_ls_number_restraints 0
_refine_ls_restrained_S_all 0.939
_refine_ls_R_factor_all 0.1037
_refine_ls_R_factor_gt 0.0647
_refine_ls_shift/su_max 0.004
_refine_ls_shift/su_mean 0.001
_refine_ls_structure_factor_coef Fsqd
_refine_ls_weighting_details 'calc w=1/[\s^2^(Fo^2^)+(0.0991P)^2^+0.0000P] where P=(Fo^2^+2Fc^2^)/3'
_refine_ls_weighting_scheme calc
_refine_ls_wR_factor_gt 0.1635
_refine_ls_wR_factor_ref 0.1762
_reflns_number_gt 2117
_reflns_number_total 3710
_reflns_threshold_expression >2sigma(I)
_cod_data_source_file c2cc32103c.txt
_cod_data_source_block 3a
_cod_original_sg_symbol_H-M P6(2)22
_cod_database_code 7107832

loop_
_symmetry_equiv_pos_as_xyz
'x, y, z'
'x-y, x, z+1/3'
'-y, x-y, z+2/3'
'-x, -y, z'
'-x+y, -x, z+1/3'
'y, -x+y, z+2/3'
'-y, -x, -z+2/3'
'x-y, -y, -z'
'x, x-y, -z+1/3'
'y, x, -z+2/3'
'-x+y, y, -z'
'-x, -x+y, -z+1/3'

loop_
_atom_site_label
_atom_site_type_symbol
_atom_site_fract_x
_atom_site_fract_y
_atom_site_fract_z
_atom_site_U_iso_or_equiv
_atom_site_adp_type
_atom_site_occupancy
_atom_site_symmetry_multiplicity
_atom_site_calc_flag
_atom_site_refinement_flags
C11 C 0.41617(15) 0.67347(16) 0.06953(11) 0.0874(9) Uani 1 1 d .
C12 C 0.46731(16) 0.71716(17) 0.12090(11) 0.0986(10) Uani 1 1 d .
C13 C 0.4192(2) 0.70961(11) 0.1667 0.0837(11) Uani 1 2 d S
H13 H 0.3544 0.6772 0.1667 0.100 Uiso 1 2 calc SR
C14 C 0.56495(18) 0.7678(3) 0.11956(14) 0.1675(15) Uani 1 1 d .
H14 H 0.5968 0.7753 0.0878 0.201 Uiso 1 1 calc R
C15 C 0.6136(3) 0.80678(14) 0.1667 0.201(2) Uani 1 2 d S
C21 C 0.08360(18) 0.44572(17) -0.01690(9) 0.0894(11) Uani 1 1 d .
H21 H 0.0993 0.4604 -0.0525 0.107 Uiso 1 1 calc R
C22 C -0.01135(15) 0.38353(15) -0.00370(9) 0.0765(9) Uani 1 1 d .
H22 H -0.0564 0.3607 -0.0303 0.092 Uiso 1 1 calc R
C23 C -0.03561(13) 0.35818(15) 0.04627(9) 0.0640(8) Uani 1 1 d .
C24 C 0.03527(16) 0.3974(2) 0.08380(10) 0.1091(14) Uani 1 1 d .
H24 H 0.0221 0.3816 0.1195 0.131 Uiso 1 1 calc R
C25 C 0.12422(17) 0.45899(19) 0.06834(10) 0.0941(12) Uani 1 1 d .
H25 H 0.1698 0.4857 0.0945 0.113 Uiso 1 1 calc R
C26 C -0.16129(18) 0.2456(2) 0.10159(10) 0.1066(14) Uani 1 1 d .
C27 C -0.26486(17) 0.17574(18) 0.10382(10) 0.0867(11) Uani 1 1 d .
C28 C -0.3227(2) 0.1681(2) 0.06942(17) 0.1622(18) Uani 1 1 d .
H28 H -0.3024 0.2083 0.0404 0.195 Uiso 1 1 calc R
C29 C -0.4158(2) 0.1018(2) 0.07310(18) 0.1806(19) Uani 1 1 d .
H29 H -0.4561 0.1037 0.0481 0.217 Uiso 1 1 calc R
C30 C -0.45102(15) 0.03698(15) 0.10897(11) 0.0753(9) Uani 1 1 d .
C31 C -0.3937(3) 0.0520(4) 0.14505(15) 0.247(3) Uani 1 1 d .
H31 H -0.4156 0.0160 0.1757 0.297 Uiso 1 1 calc R
C32 C -0.3006(2) 0.1178(4) 0.14307(15) 0.263(3) Uani 1 1 d .
H32 H -0.2621 0.1208 0.1708 0.315 Uiso 1 1 calc R
N11 N 0.7087(3) 0.85436(13) 0.1667 0.288(3) Uani 1 2 d S
H11A H 0.7387 0.8784 0.1957 0.345 Uiso 0.50 1 calc PR
H11B H 0.7387 0.8603 0.1376 0.345 Uiso 0.50 1 calc PR
N21 N 0.14930(11) 0.48287(12) 0.01855(7) 0.0645(7) Uani 1 1 d .
N22 N -0.12679(12) 0.29470(13) 0.05788(7) 0.0719(7) Uani 1 1 d .
H22A H -0.1666 0.2859 0.0333 0.086 Uiso 1 1 calc R
O11 O 0.33114(10) 0.62137(11) 0.07193(7) 0.0845(6) Uani 1 1 d .
O12 O 0.46070(13) 0.69229(12) 0.02700(8) 0.1189(8) Uani 1 1 d .
O21 O -0.11368(17) 0.2571(2) 0.14002(9) 0.2328(19) Uani 1 1 d .
Zn1 Zn 0.286190(14) 0.57238(3) 0.0000 0.06516(11) Uani 1 2 d S

loop_
_atom_site_aniso_label
_atom_site_aniso_U_11
_atom_site_aniso_U_22
_atom_site_aniso_U_33
_atom_site_aniso_U_23
_atom_site_aniso_U_13
_atom_site_aniso_U_12
C11 0.0621(12) 0.0668(12) 0.131(2) -0.0245(12) 0.0264(13) 0.0309(9)
C12 0.0518(11) 0.0787(14) 0.146(2) -0.0604(14) 0.0079(13) 0.0179(11)
C13 0.0394(18) 0.0750(16) 0.125(2) -0.0508(18) 0.000 0.0197(9)
C14 0.0538(15) 0.155(2) 0.226(3) -0.110(2) 0.0441(17) 0.0014(17)
C15 0.035(2) 0.239(4) 0.261(4) -0.167(4) 0.000 0.0174(12)
C21 0.0924(16) 0.0935(17) 0.0613(13) 0.0080(12) -0.0012(12) 0.0307(14)
C22 0.0583(12) 0.0754(13) 0.0808(14) -0.0029(12) -0.0153(13) 0.0221(10)
C23 0.0469(11) 0.0647(13) 0.0672(13) 0.0028(11) -0.0075(10) 0.0179(10)
C24 0.0496(16) 0.130(2) 0.0698(15) 0.0205(16) 0.0032(12) -0.0131(16)
C25 0.0528(14) 0.117(2) 0.0750(15) -0.0042(15) -0.0090(12) 0.0139(14)
C26 0.0581(15) 0.126(2) 0.0829(17) 0.0124(16) -0.0183(14) 0.0065(15)
C27 0.0526(15) 0.0729(17) 0.0786(15) 0.0053(13) -0.0170(12) -0.0106(13)
C28 0.0598(19) 0.098(2) 0.252(4) 0.071(2) -0.030(2) -0.0180(17)
C29 0.072(2) 0.141(3) 0.286(4) 0.102(3) -0.012(3) 0.0220(19)
C30 0.0508(12) 0.0425(11) 0.1201(17) 0.0039(12) -0.0117(13) 0.0140(9)
C31 0.081(3) 0.312(6) 0.146(3) 0.086(3) -0.012(2) -0.055(4)
C32 0.080(2) 0.319(5) 0.143(3) 0.109(3) -0.034(2) -0.084(3)
N11 0.043(2) 0.400(7) 0.301(5) -0.203(5) 0.000 0.0213(12)
N21 0.0486(9) 0.0676(10) 0.0728(11) 0.0031(9) 0.0068(8) 0.0256(7)
N22 0.0472(9) 0.0712(11) 0.0765(11) 0.0013(10) -0.0139(9) 0.0140(8)
O11 0.0607(9) 0.0807(9) 0.0943(10) -0.0327(8) 0.0049(8) 0.0219(7)
O12 0.1163(12) 0.0919(11) 0.1400(15) -0.0076(10) 0.0571(11) 0.0458(9)
O21 0.0780(15) 0.316(3) 0.1041(13) 0.0911(16) -0.0259(12) -0.052(2)
Zn1 0.05762(16) 0.0604(2) 0.0783(2) 0.000 0.01556(17) 0.03022(12)

loop_
_atom_type_symbol
_atom_type_description
_atom_type_scat_dispersion_real
_atom_type_scat_dispersion_imag
_atom_type_scat_source
C C 0.0033 0.0016 'International Tables Vol C Tables 4.2.6.8 and 6.1.1.4'
H H 0.0000 0.0000 'International Tables Vol C Tables 4.2.6.8 and 6.1.1.4'
O O 0.0106 0.0060 'International Tables Vol C Tables 4.2.6.8 and 6.1.1.4'
N N 0.0061 0.0033 'International Tables Vol C Tables 4.2.6.8 and 6.1.1.4'
Zn Zn 0.2839 1.4301 'International Tables Vol C Tables 4.2.6.8 and 6.1.1.4'

loop_
_geom_angle_atom_site_label_1
_geom_angle_atom_site_label_2
_geom_angle_atom_site_label_3
_geom_angle
_geom_angle_site_symmetry_1
_geom_angle_site_symmetry_3
O11 C11 O12 123.0(2) . .
O11 C11 C12 117.6(2) . .
O12 C11 C12 119.4(2) . .
C13 C12 C14 121.3(3) . .
C13 C12 C11 120.7(2) . .
C14 C12 C11 117.9(2) . .
C12 C13 C12 119.4(3) 9_565 .
C12 C13 H13 120.3 9_565 .
C12 C13 H13 120.3 . .
C15 C14 C12 118.9(3) . .
C15 C14 H14 120.6 . .
C12 C14 H14 120.6 . .
N11 C15 C14 120.01(19) . 9_565
N11 C15 C14 120.01(19) . .
C14 C15 C14 120.0(4) 9_565 .
N21 C21 C22 123.0(2) . .
N21 C21 H21 118.5 . .
C22 C21 H21 118.5 . .
C23 C22 C21 120.1(2) . .
C23 C22 H22 119.9 . .
C21 C22 H22 119.9 . .
C22 C23 N22 119.26(19) . .
C22 C23 C24 116.40(19) . .
N22 C23 C24 124.3(2) . .
C25 C24 C23 120.1(2) . .
C25 C24 H24 119.9 . .
C23 C24 H24 119.9 . .
N21 C25 C24 123.8(2) . .
N21 C25 H25 118.1 . .
C24 C25 H25 118.1 . .
O21 C26 N22 121.7(2) . .
O21 C26 C27 119.6(2) . .
N22 C26 C27 118.6(2) . .
C28 C27 C32 114.1(3) . .
C28 C27 C26 124.8(3) . .
C32 C27 C26 121.2(3) . .
C27 C28 C29 122.1(4) . .
C27 C28 H28 119.0 . .
C29 C28 H28 119.0 . .
C30 C29 C28 124.6(4) . .
C30 C29 H29 117.7 . .
C28 C29 H29 117.7 . .
C31 C30 C29 111.0(3) . .
C31 C30 C30 125.6(2) . 4_455
C29 C30 C30 123.0(3) . 4_455
C30 C31 C32 125.0(4) . .
C30 C31 H31 117.5 . .
C32 C31 H31 117.5 . .
C27 C32 C31 122.1(4) . .
C27 C32 H32 118.9 . .
C31 C32 H32 118.9 . .
C15 N11 H11A 120.0 . .
C15 N11 H11B 120.0 . .
H11A N11 H11B 120.0 . .
C21 N21 C25 116.45(18) . .
C21 N21 Zn1 123.34(15) . .
C25 N21 Zn1 120.20(14) . .
C26 N22 C23 128.5(2) . .
C26 N22 H22A 115.7 . .
C23 N22 H22A 115.7 . .
C11 O11 Zn1 107.97(17) . .
O11 Zn1 O11 138.13(10) . 11
O11 Zn1 N21 107.71(8) . 11
O11 Zn1 N21 98.26(6) 11 11
O11 Zn1 N21 98.26(6) . .
O11 Zn1 N21 107.71(8) 11 .
N21 Zn1 N21 102.35(12) 11 .

loop_
_geom_bond_atom_site_label_1
_geom_bond_atom_site_label_2
_geom_bond_distance
_geom_bond_site_symmetry_2
C11 O11 1.232(2) .
C11 O12 1.246(3) .
C11 C12 1.515(4) .
C12 C13 1.369(3) .
C12 C14 1.402(3) .
C13 C12 1.369(3) 9_565
C13 H13 0.9300 .
C14 C15 1.395(4) .
C14 H14 0.9300 .
C15 N11 1.366(5) .
C15 C14 1.395(4) 9_565
C21 N21 1.299(3) .
C21 C22 1.424(3) .
C21 H21 0.9300 .
C22 C23 1.321(3) .
C22 H22 0.9300 .
C23 N22 1.373(2) .
C23 C24 1.388(3) .
C24 C25 1.365(3) .
C24 H24 0.9300 .
C25 N21 1.315(3) .
C25 H25 0.9300 .
C26 O21 1.200(3) .
C26 N22 1.315(3) .
C26 C27 1.518(3) .
C27 C28 1.249(5) .
C27 C32 1.295(5) .
C28 C29 1.379(4) .
C28 H28 0.9300 .
C29 C30 1.296(4) .
C29 H29 0.9300 .
C30 C31 1.244(5) .
C30 C30 1.466(4) 4_455
C31 C32 1.375(5) .
C31 H31 0.9300 .
C32 H32 0.9300 .
N11 H11A 0.8600 .
N11 H11B 0.8600 .
N21 Zn1 2.0495(15) .
N22 H22A 0.8600 .
O11 Zn1 1.9682(16) .
Zn1 O11 1.9682(16) 11
Zn1 N21 2.0495(15) 11

loop_
_geom_torsion_atom_site_label_1
_geom_torsion_atom_site_label_2
_geom_torsion_atom_site_label_3
_geom_torsion_atom_site_label_4
_geom_torsion
_geom_torsion_site_symmetry_1
_geom_torsion_site_symmetry_4
O11 C11 C12 C13 -9.2(4) . .
O12 C11 C12 C13 169.8(2) . .
O11 C11 C12 C14 172.8(3) . .
O12 C11 C12 C14 -8.2(5) . .
C14 C12 C13 C12 -1.8(3) . 9_565
C11 C12 C13 C12 -179.7(3) . 9_565
C13 C12 C14 C15 3.5(5) . .
C11 C12 C14 C15 -178.5(3) . .
C12 C14 C15 N11 178.3(2) . .
C12 C14 C15 C14 -1.7(2) . 9_565
N21 C21 C22 C23 -2.7(5) . .
C21 C22 C23 N22 -176.9(3) . .
C21 C22 C23 C24 1.8(4) . .
C22 C23 C24 C25 0.5(5) . .
N22 C23 C24 C25 179.1(3) . .
C23 C24 C25 N21 -2.2(6) . .
O21 C26 C27 C28 169.0(4) . .
N22 C26 C27 C28 -8.5(6) . .
O21 C26 C27 C32 -10.9(6) . .
N22 C26 C27 C32 171.6(4) . .
C32 C27 C28 C29 -1.4(7) . .
C26 C27 C28 C29 178.6(4) . .
C27 C28 C29 C30 -6.2(8) . .
C28 C29 C30 C31 12.0(7) . .
C28 C29 C30 C30 -174.7(4) . 4_455
C29 C30 C31 C32 -11.3(9) . .
C30 C30 C31 C32 175.6(6) 4_455 .
C28 C27 C32 C31 2.1(8) . .
C26 C27 C32 C31 -177.9(5) . .
C30 C31 C32 C27 5.0(11) . .
C22 C21 N21 C25 1.1(4) . .
C22 C21 N21 Zn1 180.0(2) . .
C24 C25 N21 C21 1.3(5) . .
C24 C25 N21 Zn1 -177.6(3) . .
O21 C26 N22 C23 5.7(6) . .
C27 C26 N22 C23 -176.9(3) . .
C22 C23 N22 C26 163.6(3) . .
C24 C23 N22 C26 -14.9(5) . .
O12 C11 O11 Zn1 3.2(4) . .
C12 C11 O11 Zn1 -177.9(2) . .
C11 O11 Zn1 O11 -56.01(18) . 11
C11 O11 Zn1 N21 69.6(2) . 11
C11 O11 Zn1 N21 175.47(19) . .
C21 N21 Zn1 O11 165.5(2) . .
C25 N21 Zn1 O11 -15.6(2) . .
C21 N21 Zn1 O11 18.8(2) . 11
C25 N21 Zn1 O11 -162.4(2) . 11
C21 N21 Zn1 N21 -84.2(2) . 11
C25 N21 Zn1 N21 94.7(2) . 11
